data_1527609
loop_
_publ_author_name
'Hauge, S.'
'Sletten, J.'

_publ_section_title
;
 The crystal structure of potassium triselenocyanate hemihydrate
;
_journal_name_full 'Acta Chemica Scandinavica (1-27,1973-42,1988)'
_journal_page_first 3094
_journal_page_last 3102
_journal_volume 25
_journal_year 1971
_chemical_formula_sum 'C3 H K N3 O0.5 Se3'
_chemical_name_systematic 'K (Se C N)3 (H2 O)0.5'
_space_group_IT_number 5
_symmetry_space_group_name_Hall 'C 2y'
_symmetry_space_group_name_H-M 'C 1 2 1'
_cell_angle_alpha 90
_cell_angle_beta 95.7
_cell_angle_gamma 90
_cell_formula_units_Z 8
_cell_length_a 16.988
_cell_length_b 4.443
_cell_length_c 23.59
_cell_volume 1771.715
_citation_journal_id_ASTM ACSAA4
_cod_data_source_file Hauge_ACSAA4_1971_1220.cif
_cod_data_source_block C3H1K1N3O0.5Se3
_cod_original_sg_symbol_Hall 'C 2y '
_cod_original_sg_symbol_H-M 'C 1 2 1 '
_cod_original_formula_sum 'C3 H1 K1 N3 O0.5 Se3'
_cod_database_code 1527609

loop_
_symmetry_equiv_pos_as_xyz
x,y,z
-x,y,-z
x+1/2,y+1/2,z
-x+1/2,y+1/2,-z

loop_
_atom_site_label
_atom_site_type_symbol
_atom_site_fract_x
_atom_site_fract_y
_atom_site_fract_z
_atom_site_occupancy
_atom_site_U_iso_or_equiv
N1 N-3 -0.1843 -0.256 0.0658 1 0.0
K1 K+1 0.13785 0.2494 0.00722 1 0.0
N3 N-3 0.1592 -0.265 0.0866 1 0.0
C3 C+2 0.1578 -0.159 0.1295 1 0.0
O1 O-2 0 -0.151 0 1 0.0
Se2 Se -0.00328 -0.0032 0.1934 1 0.0
N2 N-3 -0.0093 0.368 0.0896 1 0.0
Se1 Se -0.16233 0.0053 0.18244 1 0.0
C1 C+2 -0.1754 -0.162 0.1097 1 0.0
Se3 Se 0.15306 0.0192 0.199 1 0.0
C2 C+2 -0.0068 0.227 0.1296 1 0.0
